data_4326780
loop_
_publ_author_name
'Amit Majumdar'
'R. H. Holm'

_publ_contact_author_address
;Department of Chemistry and Chemical Biology
Harvard University
12 Oxford Street
Cambridge, MA 02138
;
_publ_contact_author_email holm@chemistry.harvard.edu
_publ_contact_author_name 'Prof. Richard H. Holm'
_publ_contact_author_phone 617-496-3215
_publ_section_title
;
 Specific Incorporation of Chalcogenide Bridge Atoms in
 Molybdenum/Tungsten-Iron-Sulfur Single Cubane Clusters
;
_journal_name_full 'Inorganic Chemistry'
_journal_page_first 11242
_journal_page_last 11251
_journal_paper_doi 10.1021/ic2018117
_journal_volume 50
_journal_year 2011
_chemical_formula_moiety 'C36 H84 Fe6 Mo2 N6 Na2 S14, C4 H10 O'
_chemical_formula_sum 'C40 H94 Fe6 Mo2 N6 Na2 O S14'
_chemical_formula_weight 1697.15
_chemical_name_systematic
; 
 ? 
;
_space_group_IT_number 14
_symmetry_cell_setting monoclinic
_symmetry_space_group_name_Hall '-P 2yn'
_symmetry_space_group_name_H-M 'P 1 21/n 1'
_atom_sites_solution_hydrogens geom
_atom_sites_solution_primary direct
_atom_sites_solution_secondary difmap
_audit_creation_method SHELXL-97
_cell_angle_alpha 90.00
_cell_angle_beta 91.349(3)
_cell_angle_gamma 90.00
_cell_formula_units_Z 2
_cell_length_a 9.8665(14)
_cell_length_b 20.871(3)
_cell_length_c 17.322(2)
_cell_measurement_reflns_used 16089
_cell_measurement_temperature 100(2)
_cell_measurement_theta_max 25.63
_cell_measurement_theta_min 2.27
_cell_volume 3566.0(8)
_computing_cell_refinement 'Saint v7.46A (Bruker-AXS,2009'
_computing_data_collection 'APEX2 v2009.3.0(Bruker-AXS,2009)'
_computing_data_reduction 'Saint v7.46A (Bruker-AXS,2009)'
_computing_molecular_graphics 'Bruker SHELXTL'
_computing_publication_material 'Bruker SHELXTL'
_computing_structure_refinement 'SHELXL-97 (Sheldrick, 2008)'
_computing_structure_solution 'SHELXS-97 (Sheldrick, 2008)'
_diffrn_ambient_temperature 100(2)
_diffrn_measured_fraction_theta_full 0.998
_diffrn_measured_fraction_theta_max 0.998
_diffrn_measurement_device_type 'CCD area detector'
_diffrn_measurement_method 'phi and omega scans'
_diffrn_radiation_monochromator graphite
_diffrn_radiation_source 'fine-focus sealed tube'
_diffrn_radiation_type MoK\a
_diffrn_radiation_wavelength 0.71073
_diffrn_reflns_av_R_equivalents 0.0411
_diffrn_reflns_av_sigmaI/netI 0.0227
_diffrn_reflns_limit_h_max 12
_diffrn_reflns_limit_h_min -12
_diffrn_reflns_limit_k_max 25
_diffrn_reflns_limit_k_min -25
_diffrn_reflns_limit_l_max 21
_diffrn_reflns_limit_l_min -20
_diffrn_reflns_number 55107
_diffrn_reflns_theta_full 25.71
_diffrn_reflns_theta_max 25.71
_diffrn_reflns_theta_min 1.53
_exptl_absorpt_coefficient_mu 1.979
_exptl_absorpt_correction_T_max 0.8584
_exptl_absorpt_correction_T_min 0.6713
_exptl_absorpt_correction_type multi-scan
_exptl_absorpt_process_details 'SADABS (Sheldrick, 2009)'
_exptl_crystal_colour 'dark green'
_exptl_crystal_density_diffrn 1.581
_exptl_crystal_description block
_exptl_crystal_F_000 1663
_exptl_crystal_size_max 0.22
_exptl_crystal_size_mid 0.12
_exptl_crystal_size_min 0.08
_refine_diff_density_max 2.794
_refine_diff_density_min -2.199
_refine_diff_density_rms 0.157
_refine_ls_extinction_method none
_refine_ls_goodness_of_fit_ref 1.065
_refine_ls_hydrogen_treatment constr
_refine_ls_matrix_type full
_refine_ls_number_parameters 325
_refine_ls_number_reflns 6771
_refine_ls_number_restraints 6
_refine_ls_restrained_S_all 1.067
_refine_ls_R_factor_all 0.0631
_refine_ls_R_factor_gt 0.0565
_refine_ls_shift/su_max 0.001
_refine_ls_shift/su_mean 0.000
_refine_ls_structure_factor_coef Fsqd
_refine_ls_weighting_details 'calc w=1/[\s^2^(Fo^2^)+(0.0753P)^2^+28.6916P] where P=(Fo^2^+2Fc^2^)/3'
_refine_ls_weighting_scheme calc
_refine_ls_wR_factor_gt 0.1549
_refine_ls_wR_factor_ref 0.1603
_reflns_number_gt 6005
_reflns_number_total 6771
_reflns_threshold_expression >2sigma(I)
_cod_data_source_file ic2018117_si_002_14.cif
_cod_data_source_block amit78
_cod_original_cell_volume 3566.0(9)
_cod_database_code 4326780

loop_
_symmetry_equiv_pos_as_xyz
'x, y, z'
'-x+1/2, y+1/2, -z+1/2'
'-x, -y, -z'
'x-1/2, -y-1/2, z-1/2'

loop_
_atom_site_label
_atom_site_type_symbol
_atom_site_fract_x
_atom_site_fract_y
_atom_site_fract_z
_atom_site_U_iso_or_equiv
_atom_site_adp_type
_atom_site_occupancy
_atom_site_symmetry_multiplicity
_atom_site_calc_flag
_atom_site_refinement_flags
_atom_site_disorder_group
Mo1 Mo 0.65160(4) 0.74749(2) 0.96014(3) 0.01841(15) Uani 1 1 d . .
Fe1 Fe 0.47113(8) 0.68278(4) 0.86952(5) 0.0253(2) Uani 1 1 d . .
Fe2 Fe 0.38202(8) 0.77529(4) 0.96404(5) 0.0238(2) Uani 1 1 d . .
Fe3 Fe 0.47838(8) 0.66162(4) 1.01918(5) 0.0265(2) Uani 1 1 d . .
S1 S 0.51268(13) 0.78881(7) 0.86012(8) 0.0227(3) Uani 1 1 d . .
S2 S 0.64895(14) 0.63775(7) 0.93618(9) 0.0260(3) Uani 1 1 d . .
S3 S 0.51718(14) 0.75987(8) 1.06906(8) 0.0254(3) Uani 1 1 d . .
S4 S 0.28199(15) 0.67844(8) 0.94755(11) 0.0354(4) Uani 1 1 d . .
S5 S 0.4235(3) 0.61612(10) 0.76787(14) 0.0593(6) Uani 1 1 d . .
S6 S 0.24950(16) 0.86229(8) 0.97583(10) 0.0336(4) Uani 1 1 d . .
S7 S 0.4701(2) 0.56896(10) 1.08770(14) 0.0523(5) Uani 1 1 d . .
Na1A Na 0.3751(5) 0.5428(2) 0.9203(3) 0.0493(12) Uani 0.674(7) 1 d P 1
Na1B Na 0.3490(11) 0.5323(5) 0.8742(8) 0.0493(12) Uani 0.326(7) 1 d P 2
O1 O 0.1699(16) 0.4922(6) 0.8024(7) 0.0704(18) Uani 0.50 1 d PD .
N1 N 0.8567(5) 0.7636(3) 0.8983(3) 0.0258(11) Uani 1 1 d . .
N2 N 0.8566(4) 0.7445(2) 1.0305(3) 0.0192(10) Uani 1 1 d . .
N3 N 0.7731(5) 0.8419(2) 0.9812(3) 0.0244(10) Uani 1 1 d . .
C1 C 0.9380(5) 0.7342(3) 0.9611(3) 0.0250(12) Uani 1 1 d . .
H1B H 1.0275 0.7553 0.9667 0.030 Uiso 1 1 calc R .
H1C H 0.9517 0.6879 0.9515 0.030 Uiso 1 1 calc R .
C2 C 0.8545(6) 0.8140(3) 1.0467(3) 0.0230(12) Uani 1 1 d . .
H2A H 0.9476 0.8318 1.0483 0.028 Uiso 1 1 calc R .
H2B H 0.8113 0.8228 1.0966 0.028 Uiso 1 1 calc R .
C3 C 0.8532(6) 0.8331(3) 0.9105(4) 0.0303(14) Uani 1 1 d . .
H3A H 0.8092 0.8550 0.8659 0.036 Uiso 1 1 calc R .
H3B H 0.9460 0.8504 0.9181 0.036 Uiso 1 1 calc R .
C4 C 0.9078(7) 0.7453(4) 0.8176(4) 0.0423(19) Uani 1 1 d . .
C5 C 0.9388(9) 0.6731(5) 0.8151(5) 0.058(2) Uani 1 1 d . .
H5A H 1.0171 0.6637 0.8491 0.087 Uiso 1 1 calc R .
H5B H 0.9593 0.6605 0.7621 0.087 Uiso 1 1 calc R .
H5C H 0.8599 0.6490 0.8325 0.087 Uiso 1 1 calc R .
C6 C 0.7984(8) 0.7590(5) 0.7581(4) 0.059(3) Uani 1 1 d . .
H6A H 0.7125 0.7409 0.7752 0.088 Uiso 1 1 calc R .
H6B H 0.8225 0.7396 0.7088 0.088 Uiso 1 1 calc R .
H6C H 0.7887 0.8054 0.7516 0.088 Uiso 1 1 calc R .
C7 C 1.0399(7) 0.7785(5) 0.8022(4) 0.056(2) Uani 1 1 d . .
H7A H 1.0239 0.8246 0.7961 0.084 Uiso 1 1 calc R .
H7B H 1.0783 0.7614 0.7548 0.084 Uiso 1 1 calc R .
H7C H 1.1034 0.7713 0.8456 0.084 Uiso 1 1 calc R .
C8 C 0.9071(6) 0.7057(3) 1.1000(3) 0.0240(12) Uani 1 1 d . .
C9 C 0.9263(8) 0.6368(3) 1.0772(4) 0.0405(16) Uani 1 1 d . .
H9A H 0.8421 0.6204 1.0534 0.061 Uiso 1 1 calc R .
H9B H 0.9496 0.6113 1.1232 0.061 Uiso 1 1 calc R .
H9C H 0.9996 0.6338 1.0402 0.061 Uiso 1 1 calc R .
C10 C 0.8041(10) 0.7085(5) 1.1638(6) 0.069(2) Uani 1 1 d . .
H10A H 0.7823 0.7533 1.1750 0.104 Uiso 1 1 calc R .
H10B H 0.8421 0.6881 1.2105 0.104 Uiso 1 1 calc R .
H10C H 0.7214 0.6859 1.1472 0.104 Uiso 1 1 calc R .
C11 C 1.0443(6) 0.7322(4) 1.1301(4) 0.0336(15) Uani 1 1 d . .
H11A H 1.1096 0.7316 1.0883 0.050 Uiso 1 1 calc R .
H11B H 1.0781 0.7055 1.1730 0.050 Uiso 1 1 calc R .
H11C H 1.0323 0.7763 1.1481 0.050 Uiso 1 1 calc R .
C12 C 0.7333(6) 0.9111(3) 0.9952(4) 0.0364(16) Uani 1 1 d . .
C13 C 0.6605(11) 0.9390(4) 0.9251(7) 0.074(3) Uani 1 1 d . .
H13A H 0.7249 0.9445 0.8834 0.111 Uiso 1 1 calc R .
H13B H 0.6216 0.9806 0.9385 0.111 Uiso 1 1 calc R .
H13C H 0.5879 0.9099 0.9081 0.111 Uiso 1 1 calc R .
C14 C 0.8586(7) 0.9516(4) 1.0160(6) 0.053(2) Uani 1 1 d . .
H14A H 0.8977 0.9370 1.0655 0.079 Uiso 1 1 calc R .
H14B H 0.8322 0.9967 1.0202 0.079 Uiso 1 1 calc R .
H14C H 0.9258 0.9469 0.9757 0.079 Uiso 1 1 calc R .
C15 C 0.6355(9) 0.9144(4) 1.0610(6) 0.065(3) Uani 1 1 d . .
H15A H 0.5605 0.8845 1.0512 0.098 Uiso 1 1 calc R .
H15B H 0.5998 0.9580 1.0652 0.098 Uiso 1 1 calc R .
H15C H 0.6829 0.9027 1.1094 0.098 Uiso 1 1 calc R .
C16 C 0.5824(13) 0.5784(6) 0.7454(7) 0.087(4) Uani 1 1 d . .
H16A H 0.6521 0.6114 0.7392 0.131 Uiso 1 1 calc R .
H16B H 0.5717 0.5540 0.6974 0.131 Uiso 1 1 calc R .
H16C H 0.6097 0.5495 0.7876 0.131 Uiso 1 1 calc R .
C17 C 0.2438(12) 0.8803(4) 1.0784(6) 0.0704(18) Uani 1 1 d . .
H17A H 0.1831 0.9167 1.0865 0.106 Uiso 1 1 calc R .
H17B H 0.3351 0.8910 1.0978 0.106 Uiso 1 1 calc R .
H17C H 0.2102 0.8428 1.1061 0.106 Uiso 1 1 calc R .
C18 C 0.3221(10) 0.5761(5) 1.1443(6) 0.069(2) Uani 1 1 d . .
H18A H 0.2779 0.6173 1.1335 0.104 Uiso 1 1 calc R .
H18B H 0.3478 0.5738 1.1993 0.104 Uiso 1 1 calc R .
H18C H 0.2593 0.5411 1.1314 0.104 Uiso 1 1 calc R .
C19 C 0.120(2) 0.4602(9) 0.7288(10) 0.0704(18) Uani 0.50 1 d PD .
H19A H 0.0769 0.4895 0.6905 0.084 Uiso 0.50 1 calc PR .
H19B H 0.0642 0.4213 0.7366 0.084 Uiso 0.50 1 calc PR .
C20 C 0.271(2) 0.4476(9) 0.7174(11) 0.0704(18) Uani 0.50 1 d PD .
H20A H 0.2826 0.4248 0.6686 0.106 Uiso 0.50 1 calc PR .
H20B H 0.3065 0.4215 0.7602 0.106 Uiso 0.50 1 calc PR .
H20C H 0.3192 0.4885 0.7161 0.106 Uiso 0.50 1 calc PR .
C21 C 0.026(2) 0.5158(9) 0.8147(10) 0.0704(18) Uani 0.50 1 d PD .
H21A H -0.0418 0.4834 0.7985 0.084 Uiso 0.50 1 calc PR .
H21B H 0.0082 0.5564 0.7868 0.084 Uiso 0.50 1 calc PR .
C22 C 0.029(2) 0.5260(9) 0.9058(10) 0.0704(18) Uani 0.50 1 d PD .
H22A H -0.0032 0.5692 0.9177 0.106 Uiso 0.50 1 calc PR .
H1A H 0.1221 0.5208 0.9260 0.106 Uiso 0.50 1 calc PR .
H22B H -0.0298 0.4943 0.9298 0.106 Uiso 0.50 1 calc PR .

loop_
_atom_site_aniso_label
_atom_site_aniso_U_11
_atom_site_aniso_U_22
_atom_site_aniso_U_33
_atom_site_aniso_U_23
_atom_site_aniso_U_13
_atom_site_aniso_U_12
Mo1 0.0094(2) 0.0272(3) 0.0186(3) 0.00212(18) -0.00094(17) 0.00005(17)
Fe1 0.0174(4) 0.0282(5) 0.0299(5) 0.0021(3) -0.0071(3) -0.0036(3)
Fe2 0.0100(4) 0.0323(5) 0.0292(4) 0.0053(4) -0.0008(3) 0.0007(3)
Fe3 0.0158(4) 0.0320(5) 0.0317(5) 0.0086(4) 0.0011(3) 0.0003(3)
S1 0.0147(6) 0.0300(7) 0.0230(7) 0.0050(6) -0.0048(5) -0.0023(5)
S2 0.0178(7) 0.0296(8) 0.0305(8) 0.0004(6) -0.0022(6) 0.0037(6)
S3 0.0159(7) 0.0376(8) 0.0227(7) 0.0040(6) 0.0025(5) 0.0044(6)
S4 0.0143(7) 0.0413(9) 0.0505(10) 0.0122(8) -0.0033(6) -0.0058(6)
S5 0.0791(16) 0.0327(10) 0.0641(13) -0.0108(9) -0.0416(12) 0.0023(10)
S6 0.0218(7) 0.0382(9) 0.0406(9) 0.0025(7) -0.0025(6) 0.0088(6)
S7 0.0458(11) 0.0390(10) 0.0730(14) 0.0231(10) 0.0184(10) 0.0090(8)
Na1A 0.049(3) 0.036(2) 0.063(3) 0.005(2) -0.006(3) -0.0034(18)
Na1B 0.049(3) 0.036(2) 0.063(3) 0.005(2) -0.006(3) -0.0034(18)
O1 0.109(5) 0.041(3) 0.061(4) -0.001(3) 0.002(4) -0.010(3)
N1 0.010(2) 0.048(3) 0.020(2) -0.003(2) 0.0007(18) -0.003(2)
N2 0.012(2) 0.028(3) 0.018(2) -0.0023(18) -0.0014(17) 0.0014(18)
N3 0.015(2) 0.028(3) 0.030(3) 0.003(2) -0.0049(19) -0.0018(19)
C1 0.010(3) 0.041(3) 0.024(3) -0.003(2) 0.001(2) 0.003(2)
C2 0.016(3) 0.025(3) 0.028(3) 0.002(2) -0.006(2) 0.001(2)
C3 0.016(3) 0.044(4) 0.031(3) 0.013(3) -0.003(2) -0.008(3)
C4 0.018(3) 0.089(6) 0.020(3) -0.006(3) 0.002(2) -0.001(3)
C5 0.044(5) 0.087(7) 0.043(4) -0.025(4) 0.004(4) 0.005(4)
C6 0.030(4) 0.120(8) 0.027(4) 0.000(4) 0.002(3) 0.000(4)
C7 0.026(4) 0.112(8) 0.031(4) -0.003(4) 0.010(3) -0.014(4)
C8 0.017(3) 0.031(3) 0.024(3) 0.004(2) -0.005(2) 0.006(2)
C9 0.039(4) 0.038(4) 0.043(4) 0.001(3) -0.012(3) 0.011(3)
C10 0.066(4) 0.071(4) 0.072(4) 0.032(4) 0.032(4) 0.019(3)
C11 0.021(3) 0.050(4) 0.029(3) 0.006(3) -0.007(3) 0.004(3)
C12 0.021(3) 0.027(3) 0.060(5) 0.007(3) -0.009(3) 0.000(3)
C13 0.081(7) 0.038(5) 0.100(8) 0.006(5) -0.052(6) 0.014(4)
C14 0.030(4) 0.033(4) 0.094(7) -0.008(4) -0.007(4) -0.007(3)
C15 0.058(5) 0.037(4) 0.102(8) -0.008(5) 0.030(5) 0.012(4)
C16 0.113(10) 0.076(7) 0.073(7) -0.027(6) 0.008(7) -0.002(7)
C17 0.109(5) 0.041(3) 0.061(4) -0.001(3) 0.002(4) -0.010(3)
C18 0.066(4) 0.071(4) 0.072(4) 0.032(4) 0.032(4) 0.019(3)
C19 0.109(5) 0.041(3) 0.061(4) -0.001(3) 0.002(4) -0.010(3)
C20 0.109(5) 0.041(3) 0.061(4) -0.001(3) 0.002(4) -0.010(3)
C21 0.109(5) 0.041(3) 0.061(4) -0.001(3) 0.002(4) -0.010(3)
C22 0.109(5) 0.041(3) 0.061(4) -0.001(3) 0.002(4) -0.010(3)

loop_
_atom_type_symbol
_atom_type_description
_atom_type_scat_dispersion_real
_atom_type_scat_dispersion_imag
_atom_type_scat_source
C C 0.0033 0.0016 'International Tables Vol C Tables 4.2.6.8 and 6.1.1.4'
H H 0.0000 0.0000 'International Tables Vol C Tables 4.2.6.8 and 6.1.1.4'
N N 0.0061 0.0033 'International Tables Vol C Tables 4.2.6.8 and 6.1.1.4'
O O 0.0106 0.0060 'International Tables Vol C Tables 4.2.6.8 and 6.1.1.4'
S S 0.1246 0.1234 'International Tables Vol C Tables 4.2.6.8 and 6.1.1.4'
Fe Fe 0.3463 0.8444 'International Tables Vol C Tables 4.2.6.8 and 6.1.1.4'
Mo Mo -1.6832 0.6857 'International Tables Vol C Tables 4.2.6.8 and 6.1.1.4'
Na Na 0.0362 0.0249 'International Tables Vol C Tables 4.2.6.8 and 6.1.1.4'

loop_
_geom_angle_atom_site_label_1
_geom_angle_atom_site_label_2
_geom_angle_atom_site_label_3
_geom_angle
_geom_angle_site_symmetry_1
_geom_angle_site_symmetry_3
S2 Mo1 N3 149.69(13) . .
S2 Mo1 N1 93.77(14) . .
N3 Mo1 N1 60.15(18) . .
S2 Mo1 N2 94.15(12) . .
N3 Mo1 N2 60.38(16) . .
N1 Mo1 N2 59.64(16) . .
S2 Mo1 S3 104.34(6) . .
N3 Mo1 S3 94.57(13) . .
N1 Mo1 S3 149.91(13) . .
N2 Mo1 S3 94.73(12) . .
S2 Mo1 S1 103.06(5) . .
N3 Mo1 S1 95.40(12) . .
N1 Mo1 S1 96.08(13) . .
N2 Mo1 S1 151.35(12) . .
S3 Mo1 S1 102.81(5) . .
S2 Mo1 Fe3 53.75(4) . .
N3 Mo1 Fe3 146.26(13) . .
N1 Mo1 Fe3 146.47(14) . .
N2 Mo1 Fe3 109.45(12) . .
S3 Mo1 Fe3 52.58(5) . .
S1 Mo1 Fe3 99.20(4) . .
S2 Mo1 Fe1 53.21(4) . .
N3 Mo1 Fe1 147.29(12) . .
N1 Mo1 Fe1 111.77(12) . .
N2 Mo1 Fe1 146.94(12) . .
S3 Mo1 Fe1 98.32(5) . .
S1 Mo1 Fe1 52.46(4) . .
Fe3 Mo1 Fe1 58.25(3) . .
S2 Mo1 Fe2 101.95(4) . .
N3 Mo1 Fe2 108.37(12) . .
N1 Mo1 Fe2 146.87(13) . .
N2 Mo1 Fe2 145.70(11) . .
S3 Mo1 Fe2 52.12(4) . .
S1 Mo1 Fe2 52.18(4) . .
Fe3 Mo1 Fe2 60.26(3) . .
Fe1 Mo1 Fe2 59.43(3) . .
S1 Fe1 S2 107.56(6) . .
S1 Fe1 S5 125.17(8) . .
S2 Fe1 S5 106.33(8) . .
S1 Fe1 S4 103.24(7) . .
S2 Fe1 S4 107.89(7) . .
S5 Fe1 S4 105.67(9) . .
S1 Fe1 Fe3 103.59(5) . .
S2 Fe1 Fe3 55.16(5) . .
S5 Fe1 Fe3 131.15(7) . .
S4 Fe1 Fe3 54.93(5) . .
S1 Fe1 Fe2 53.36(4) . .
S2 Fe1 Fe2 104.24(5) . .
S5 Fe1 Fe2 147.28(7) . .
S4 Fe1 Fe2 52.99(5) . .
Fe3 Fe1 Fe2 61.48(3) . .
S1 Fe1 Mo1 55.57(4) . .
S2 Fe1 Mo1 54.85(4) . .
S5 Fe1 Mo1 150.64(8) . .
S4 Fe1 Mo1 101.99(6) . .
Fe3 Fe1 Mo1 60.64(3) . .
Fe2 Fe1 Mo1 60.61(3) . .
S1 Fe1 Na1A 165.95(12) . .
S2 Fe1 Na1A 73.38(10) . .
S5 Fe1 Na1A 66.35(13) . .
S4 Fe1 Na1A 63.84(11) . .
Fe3 Fe1 Na1A 64.99(11) . .
Fe2 Fe1 Na1A 112.61(11) . .
Mo1 Fe1 Na1A 119.41(11) . .
S1 Fe1 Na1B 169.2(2) . .
S2 Fe1 Na1B 82.8(2) . .
S5 Fe1 Na1B 51.9(2) . .
S4 Fe1 Na1B 70.0(2) . .
Fe3 Fe1 Na1B 79.7(2) . .
Fe2 Fe1 Na1B 122.2(2) . .
Mo1 Fe1 Na1B 133.0(2) . .
Na1A Fe1 Na1B 14.78(19) . .
S6 Fe2 S3 112.09(7) . .
S6 Fe2 S1 108.40(7) . .
S3 Fe2 S1 108.88(6) . .
S6 Fe2 S4 118.65(7) . .
S3 Fe2 S4 102.84(7) . .
S1 Fe2 S4 105.46(7) . .
S6 Fe2 Fe1 146.39(6) . .
S3 Fe2 Fe1 101.13(5) . .
S1 Fe2 Fe1 53.39(5) . .
S4 Fe2 Fe1 55.31(5) . .
S6 Fe2 Fe3 150.57(6) . .
S3 Fe2 Fe3 52.90(5) . .
S1 Fe2 Fe3 100.82(5) . .
S4 Fe2 Fe3 54.10(5) . .
Fe1 Fe2 Fe3 58.12(3) . .
S6 Fe2 Mo1 138.06(6) . .
S3 Fe2 Mo1 55.26(4) . .
S1 Fe2 Mo1 55.28(4) . .
S4 Fe2 Mo1 103.28(5) . .
Fe1 Fe2 Mo1 59.96(3) . .
Fe3 Fe2 Mo1 59.32(3) . .
S3 Fe3 S7 125.59(9) . .
S3 Fe3 S2 108.50(6) . .
S7 Fe3 S2 100.28(7) . .
S3 Fe3 S4 101.60(7) . .
S7 Fe3 S4 111.78(8) . .
S2 Fe3 S4 108.41(7) . .
S3 Fe3 Fe1 103.04(5) . .
S7 Fe3 Fe1 131.13(8) . .
S2 Fe3 Fe1 54.67(5) . .
S4 Fe3 Fe1 55.96(5) . .
S3 Fe3 Mo1 55.74(4) . .
S7 Fe3 Mo1 142.70(7) . .
S2 Fe3 Mo1 54.92(4) . .
S4 Fe3 Mo1 103.14(5) . .
Fe1 Fe3 Mo1 61.11(3) . .
S3 Fe3 Fe2 52.86(5) . .
S7 Fe3 Fe2 155.41(6) . .
S2 Fe3 Fe2 102.99(5) . .
S4 Fe3 Fe2 52.80(5) . .
Fe1 Fe3 Fe2 60.41(3) . .
Mo1 Fe3 Fe2 60.42(3) . .
S3 Fe3 Na1A 165.60(11) . .
S7 Fe3 Na1A 66.49(12) . .
S2 Fe3 Na1A 73.89(10) . .
S4 Fe3 Na1A 64.67(10) . .
Fe1 Fe3 Na1A 66.26(10) . .
Mo1 Fe3 Na1A 120.94(10) . .
Fe2 Fe3 Na1A 112.79(10) . .
Fe2 S1 Fe1 73.24(5) . .
Fe2 S1 Mo1 72.54(5) . .
Fe1 S1 Mo1 71.97(5) . .
Fe1 S2 Fe3 70.17(5) . .
Fe1 S2 Mo1 71.94(5) . .
Fe3 S2 Mo1 71.33(5) . .
Fe1 S2 Na1A 66.02(9) . .
Fe3 S2 Na1A 65.08(11) . .
Mo1 S2 Na1A 126.95(10) . .
Fe2 S3 Fe3 74.24(6) . .
Fe2 S3 Mo1 72.63(5) . .
Fe3 S3 Mo1 71.68(5) . .
Fe2 S4 Fe3 73.11(6) . .
Fe2 S4 Fe1 71.70(5) . .
Fe3 S4 Fe1 69.12(5) . .
Fe2 S4 Na1A 136.38(12) . .
Fe3 S4 Na1A 71.70(12) . .
Fe1 S4 Na1A 72.24(11) . .
Fe2 S4 Na1B 139.9(2) . .
Fe3 S4 Na1B 84.0(2) . .
Fe1 S4 Na1B 69.54(19) . .
Na1A S4 Na1B 14.08(19) . .
C16 S5 Fe1 105.5(4) . .
C16 S5 Na1B 96.8(5) . .
Fe1 S5 Na1B 85.5(3) . .
C16 S5 Na1A 96.9(4) . .
Fe1 S5 Na1A 71.17(12) . .
Na1B S5 Na1A 14.8(2) . .
C17 S6 Fe2 106.7(4) . .
C18 S7 Fe3 104.9(3) . .
C18 S7 Na1A 123.5(3) . 3_667
Fe3 S7 Na1A 131.20(14) . 3_667
C18 S7 Na1B 116.9(4) . 3_667
Fe3 S7 Na1B 136.6(2) . 3_667
Na1A S7 Na1B 17.6(2) 3_667 3_667
C18 S7 Na1A 107.3(4) . .
Fe3 S7 Na1A 70.88(11) . .
Na1A S7 Na1A 87.71(16) 3_667 .
Na1B S7 Na1A 105.3(3) 3_667 .
S7 Na1A S4 163.8(2) 3_667 .
S7 Na1A S7 92.29(16) 3_667 .
S4 Na1A S7 76.87(14) . .
S7 Na1A S5 105.96(19) 3_667 .
S4 Na1A S5 73.95(12) . .
S7 Na1A S5 131.76(17) . .
S7 Na1A Fe3 120.72(19) 3_667 .
S4 Na1A Fe3 43.63(8) . .
S7 Na1A Fe3 42.63(9) . .
S5 Na1A Fe3 91.14(13) . .
S7 Na1A Fe1 125.65(18) 3_667 .
S4 Na1A Fe1 43.92(7) . .
S7 Na1A Fe1 90.64(14) . .
S5 Na1A Fe1 42.48(7) . .
Fe3 Na1A Fe1 48.75(8) . .
S7 Na1A S2 93.26(15) 3_667 .
S4 Na1A S2 71.37(11) . .
S7 Na1A S2 65.85(12) . .
S5 Na1A S2 68.80(11) . .
Fe3 Na1A S2 41.03(7) . .
Fe1 Na1A S2 40.60(6) . .
S7 Na1A Na1A 49.01(11) 3_667 3_667
S4 Na1A Na1A 119.1(2) . 3_667
S7 Na1A Na1A 43.28(12) . 3_667
S5 Na1A Na1A 133.8(2) . 3_667
Fe3 Na1A Na1A 78.15(17) . 3_667
Fe1 Na1A Na1A 114.1(2) . 3_667
S2 Na1A Na1A 74.34(15) . 3_667
O1 Na1B S5 94.9(5) . .
O1 Na1B S7 109.1(5) . 3_667
S5 Na1B S7 118.0(4) . 3_667
O1 Na1B Fe1 126.8(5) . .
S5 Na1B Fe1 42.58(15) . .
S7 Na1B Fe1 118.5(4) 3_667 .
O1 Na1B S4 112.2(5) . .
S5 Na1B S4 74.1(2) . .
S7 Na1B S4 135.6(4) 3_667 .
Fe1 Na1B S4 40.47(13) . .
C19 O1 C21 88.4(14) . .
C19 O1 Na1B 148.4(12) . .
C21 O1 Na1B 120.9(10) . .
C3 N1 C1 108.7(5) . .
C3 N1 C4 112.5(5) . .
C1 N1 C4 112.5(5) . .
C3 N1 Mo1 93.0(3) . .
C1 N1 Mo1 93.7(3) . .
C4 N1 Mo1 133.2(4) . .
C1 N2 C2 107.9(5) . .
C1 N2 C8 113.1(4) . .
C2 N2 C8 112.1(4) . .
C1 N2 Mo1 93.5(3) . .
C2 N2 Mo1 93.3(3) . .
C8 N2 Mo1 133.5(3) . .
C3 N3 C2 107.0(4) . .
C3 N3 C12 113.3(5) . .
C2 N3 C12 112.7(5) . .
C3 N3 Mo1 92.8(3) . .
C2 N3 Mo1 93.1(3) . .
C12 N3 Mo1 134.0(4) . .
N1 C1 N2 104.1(4) . .
N1 C1 H1B 110.9 . .
N2 C1 H1B 110.9 . .
N1 C1 H1C 110.9 . .
N2 C1 H1C 110.9 . .
H1B C1 H1C 109.0 . .
N2 C2 N3 104.3(4) . .
N2 C2 H2A 110.9 . .
N3 C2 H2A 110.9 . .
N2 C2 H2B 110.9 . .
N3 C2 H2B 110.9 . .
H2A C2 H2B 108.9 . .
N1 C3 N3 104.8(5) . .
N1 C3 H3A 110.8 . .
N3 C3 H3A 110.8 . .
N1 C3 H3B 110.8 . .
N3 C3 H3B 110.8 . .
H3A C3 H3B 108.9 . .
C6 C4 C7 113.7(7) . .
C6 C4 C5 107.9(7) . .
C7 C4 C5 105.8(7) . .
C6 C4 N1 109.2(6) . .
C7 C4 N1 110.4(6) . .
C5 C4 N1 109.6(6) . .
C4 C5 H5A 109.5 . .
C4 C5 H5B 109.5 . .
H5A C5 H5B 109.5 . .
C4 C5 H5C 109.5 . .
H5A C5 H5C 109.5 . .
H5B C5 H5C 109.5 . .
C4 C6 H6A 109.5 . .
C4 C6 H6B 109.5 . .
H6A C6 H6B 109.5 . .
C4 C6 H6C 109.5 . .
H6A C6 H6C 109.5 . .
H6B C6 H6C 109.5 . .
C4 C7 H7A 109.5 . .
C4 C7 H7B 109.5 . .
H7A C7 H7B 109.5 . .
C4 C7 H7C 109.5 . .
H7A C7 H7C 109.5 . .
H7B C7 H7C 109.5 . .
C9 C8 C10 108.6(6) . .
C9 C8 N2 109.9(5) . .
C10 C8 N2 110.0(5) . .
C9 C8 C11 108.5(5) . .
C10 C8 C11 109.7(6) . .
N2 C8 C11 110.2(5) . .
C8 C9 H9A 109.5 . .
C8 C9 H9B 109.5 . .
H9A C9 H9B 109.5 . .
C8 C9 H9C 109.5 . .
H9A C9 H9C 109.5 . .
H9B C9 H9C 109.5 . .
C8 C10 H10A 109.5 . .
C8 C10 H10B 109.5 . .
H10A C10 H10B 109.5 . .
C8 C10 H10C 109.5 . .
H10A C10 H10C 109.5 . .
H10B C10 H10C 109.5 . .
C8 C11 H11A 109.5 . .
C8 C11 H11B 109.5 . .
H11A C11 H11B 109.5 . .
C8 C11 H11C 109.5 . .
H11A C11 H11C 109.5 . .
H11B C11 H11C 109.5 . .
C15 C12 C13 106.8(8) . .
C15 C12 N3 109.6(6) . .
C13 C12 N3 110.9(6) . .
C15 C12 C14 108.8(7) . .
C13 C12 C14 109.9(7) . .
N3 C12 C14 110.6(5) . .
C12 C13 H13A 109.5 . .
C12 C13 H13B 109.5 . .
H13A C13 H13B 109.5 . .
C12 C13 H13C 109.5 . .
H13A C13 H13C 109.5 . .
H13B C13 H13C 109.5 . .
C12 C14 H14A 109.5 . .
C12 C14 H14B 109.5 . .
H14A C14 H14B 109.5 . .
C12 C14 H14C 109.5 . .
H14A C14 H14C 109.5 . .
H14B C14 H14C 109.5 . .
C12 C15 H15A 109.5 . .
C12 C15 H15B 109.5 . .
H15A C15 H15B 109.5 . .
C12 C15 H15C 109.5 . .
H15A C15 H15C 109.5 . .
H15B C15 H15C 109.5 . .
S5 C16 H16A 109.5 . .
S5 C16 H16B 109.5 . .
H16A C16 H16B 109.5 . .
S5 C16 H16C 109.5 . .
H16A C16 H16C 109.5 . .
H16B C16 H16C 109.5 . .
S6 C17 H17A 109.5 . .
S6 C17 H17B 109.5 . .
H17A C17 H17B 109.5 . .
S6 C17 H17C 109.5 . .
H17A C17 H17C 109.5 . .
H17B C17 H17C 109.5 . .
S7 C18 H18A 109.5 . .
S7 C18 H18B 109.5 . .
H18A C18 H18B 109.5 . .
S7 C18 H18C 109.5 . .
H18A C18 H18C 109.5 . .
H18B C18 H18C 109.5 . .
O1 C19 C20 83.3(14) . .
O1 C19 H19A 114.8 . .
C20 C19 H19A 114.8 . .
O1 C19 H19B 114.8 . .
C20 C19 H19B 114.8 . .
H19A C19 H19B 111.8 . .
C19 C20 H20A 109.5 . .
C19 C20 H20B 109.5 . .
H20A C20 H20B 109.5 . .
C19 C20 H20C 109.5 . .
H20A C20 H20C 109.5 . .
H20B C20 H20C 109.5 . .
O1 C21 C22 100.9(16) . .
O1 C21 H21A 111.6 . .
C22 C21 H21A 111.6 . .
O1 C21 H21B 111.6 . .
C22 C21 H21B 111.6 . .
H21A C21 H21B 109.4 . .
C21 C22 H22A 109.5 . .
C21 C22 H1A 109.5 . .
H22A C22 H1A 109.5 . .
C21 C22 H22B 109.5 . .
H22A C22 H22B 109.5 . .
H1A C22 H22B 109.5 . .

loop_
_geom_bond_atom_site_label_1
_geom_bond_atom_site_label_2
_geom_bond_distance
_geom_bond_site_symmetry_2
Mo1 S2 2.3278(16) .
Mo1 N3 2.331(5) .
Mo1 N1 2.336(5) .
Mo1 N2 2.337(4) .
Mo1 S3 2.3459(15) .
Mo1 S1 2.3479(14) .
Mo1 Fe3 2.6946(10) .
Mo1 Fe1 2.7069(10) .
Mo1 Fe2 2.7247(10) .
Fe1 S1 2.2571(17) .
Fe1 S2 2.2802(16) .
Fe1 S5 2.284(2) .
Fe1 S4 2.3317(19) .
Fe1 Fe3 2.6291(13) .
Fe1 Fe2 2.6923(13) .
Fe1 Na1A 3.201(5) .
Fe1 Na1B 3.366(10) .
Fe2 S6 2.2498(18) .
Fe2 S3 2.2532(17) .
Fe2 S1 2.2562(16) .
Fe2 S4 2.2645(19) .
Fe2 Fe3 2.7204(12) .
Fe3 S3 2.2544(19) .
Fe3 S7 2.272(2) .
Fe3 S2 2.2938(17) .
Fe3 S4 2.3030(18) .
Fe3 Na1A 3.169(6) .
S2 Na1A 3.357(5) .
S4 Na1A 3.017(5) .
S4 Na1B 3.376(11) .
S5 C16 1.805(12) .
S5 Na1B 2.657(11) .
S5 Na1A 3.098(6) .
S6 C17 1.818(10) .
S7 C18 1.784(9) .
S7 Na1A 2.793(5) 3_667
S7 Na1B 2.834(11) 3_667
S7 Na1A 3.076(7) .
Na1A S7 2.793(5) 3_667
Na1A Na1A 4.072(11) 3_667
Na1B O1 2.296(18) .
Na1B S7 2.834(11) 3_667
O1 C19 1.512(17) .
O1 C21 1.519(18) .
N1 C3 1.468(9) .
N1 C1 1.470(8) .
N1 C4 1.546(8) .
N2 C1 1.477(7) .
N2 C2 1.479(7) .
N2 C8 1.526(7) .
N3 C3 1.483(8) .
N3 C2 1.493(7) .
N3 C12 1.518(8) .
C1 H1B 0.9900 .
C1 H1C 0.9900 .
C2 H2A 0.9900 .
C2 H2B 0.9900 .
C3 H3A 0.9900 .
C3 H3B 0.9900 .
C4 C6 1.502(10) .
C4 C7 1.505(10) .
C4 C5 1.539(13) .
C5 H5A 0.9800 .
C5 H5B 0.9800 .
C5 H5C 0.9800 .
C6 H6A 0.9800 .
C6 H6B 0.9800 .
C6 H6C 0.9800 .
C7 H7A 0.9800 .
C7 H7B 0.9800 .
C7 H7C 0.9800 .
C8 C9 1.504(9) .
C8 C10 1.520(10) .
C8 C11 1.541(8) .
C9 H9A 0.9800 .
C9 H9B 0.9800 .
C9 H9C 0.9800 .
C10 H10A 0.9800 .
C10 H10B 0.9800 .
C10 H10C 0.9800 .
C11 H11A 0.9800 .
C11 H11B 0.9800 .
C11 H11C 0.9800 .
C12 C15 1.512(11) .
C12 C13 1.512(11) .
C12 C14 1.533(9) .
C13 H13A 0.9800 .
C13 H13B 0.9800 .
C13 H13C 0.9800 .
C14 H14A 0.9800 .
C14 H14B 0.9800 .
C14 H14C 0.9800 .
C15 H15A 0.9800 .
C15 H15B 0.9800 .
C15 H15C 0.9800 .
C16 H16A 0.9800 .
C16 H16B 0.9800 .
C16 H16C 0.9800 .
C17 H17A 0.9800 .
C17 H17B 0.9800 .
C17 H17C 0.9800 .
C18 H18A 0.9800 .
C18 H18B 0.9800 .
C18 H18C 0.9800 .
C19 C20 1.530(19) .
C19 H19A 0.9900 .
C19 H19B 0.9900 .
C20 H20A 0.9800 .
C20 H20B 0.9800 .
C20 H20C 0.9800 .
C21 C22 1.592(17) .
C21 H21A 0.9900 .
C21 H21B 0.9900 .
C22 H22A 0.9800 .
C22 H1A 0.9800 .
C22 H22B 0.9800 .

loop_
_geom_torsion_atom_site_label_1
_geom_torsion_atom_site_label_2
_geom_torsion_atom_site_label_3
_geom_torsion_atom_site_label_4
_geom_torsion
_geom_torsion_site_symmetry_1
_geom_torsion_site_symmetry_4
S2 Mo1 Fe1 S1 -158.48(7) . .
N3 Mo1 Fe1 S1 -12.3(2) . .
N1 Mo1 Fe1 S1 -80.62(15) . .
N2 Mo1 Fe1 S1 -148.0(2) . .
S3 Mo1 Fe1 S1 99.80(6) . .
Fe3 Mo1 Fe1 S1 135.44(6) . .
Fe2 Mo1 Fe1 S1 63.62(5) . .
N3 Mo1 Fe1 S2 146.1(2) . .
N1 Mo1 Fe1 S2 77.87(15) . .
N2 Mo1 Fe1 S2 10.5(2) . .
S3 Mo1 Fe1 S2 -101.72(6) . .
S1 Mo1 Fe1 S2 158.48(7) . .
Fe3 Mo1 Fe1 S2 -66.07(5) . .
Fe2 Mo1 Fe1 S2 -137.89(6) . .
S2 Mo1 Fe1 S5 -56.61(14) . .
N3 Mo1 Fe1 S5 89.5(3) . .
N1 Mo1 Fe1 S5 21.3(2) . .
N2 Mo1 Fe1 S5 -46.1(3) . .
S3 Mo1 Fe1 S5 -158.33(14) . .
S1 Mo1 Fe1 S5 101.88(15) . .
Fe3 Mo1 Fe1 S5 -122.68(14) . .
Fe2 Mo1 Fe1 S5 165.50(15) . .
S2 Mo1 Fe1 S4 103.56(7) . .
N3 Mo1 Fe1 S4 -110.3(2) . .
N1 Mo1 Fe1 S4 -178.57(15) . .
N2 Mo1 Fe1 S4 114.0(2) . .
S3 Mo1 Fe1 S4 1.85(6) . .
S1 Mo1 Fe1 S4 -97.95(7) . .
Fe3 Mo1 Fe1 S4 37.49(5) . .
Fe2 Mo1 Fe1 S4 -34.33(5) . .
S2 Mo1 Fe1 Fe3 66.07(5) . .
N3 Mo1 Fe1 Fe3 -147.8(2) . .
N1 Mo1 Fe1 Fe3 143.94(15) . .
N2 Mo1 Fe1 Fe3 76.5(2) . .
S3 Mo1 Fe1 Fe3 -35.65(5) . .
S1 Mo1 Fe1 Fe3 -135.44(6) . .
Fe2 Mo1 Fe1 Fe3 -71.82(3) . .
S2 Mo1 Fe1 Fe2 137.89(6) . .
N3 Mo1 Fe1 Fe2 -76.0(2) . .
N1 Mo1 Fe1 Fe2 -144.24(15) . .
N2 Mo1 Fe1 Fe2 148.4(2) . .
S3 Mo1 Fe1 Fe2 36.18(5) . .
S1 Mo1 Fe1 Fe2 -63.62(5) . .
Fe3 Mo1 Fe1 Fe2 71.82(3) . .
S2 Mo1 Fe1 Na1A 36.99(12) . .
N3 Mo1 Fe1 Na1A -176.9(3) . .
N1 Mo1 Fe1 Na1A 114.86(18) . .
N2 Mo1 Fe1 Na1A 47.5(2) . .
S3 Mo1 Fe1 Na1A -64.72(12) . .
S1 Mo1 Fe1 Na1A -164.52(12) . .
Fe3 Mo1 Fe1 Na1A -29.08(11) . .
Fe2 Mo1 Fe1 Na1A -100.90(12) . .
S2 Mo1 Fe1 Na1B 29.8(3) . .
N3 Mo1 Fe1 Na1B 176.0(4) . .
N1 Mo1 Fe1 Na1B 107.7(3) . .
N2 Mo1 Fe1 Na1B 40.3(3) . .
S3 Mo1 Fe1 Na1B -71.9(3) . .
S1 Mo1 Fe1 Na1B -171.7(3) . .
Fe3 Mo1 Fe1 Na1B -36.2(3) . .
Fe2 Mo1 Fe1 Na1B -108.0(3) . .
S1 Fe1 Fe2 S6 65.97(11) . .
S2 Fe1 Fe2 S6 167.46(11) . .
S5 Fe1 Fe2 S6 -33.85(19) . .
S4 Fe1 Fe2 S6 -90.68(12) . .
Fe3 Fe1 Fe2 S6 -156.52(11) . .
Mo1 Fe1 Fe2 S6 133.02(11) . .
Na1A Fe1 Fe2 S6 -114.90(15) . .
Na1B Fe1 Fe2 S6 -102.2(3) . .
S1 Fe1 Fe2 S3 -105.35(7) . .
S2 Fe1 Fe2 S3 -3.85(7) . .
S5 Fe1 Fe2 S3 154.83(14) . .
S4 Fe1 Fe2 S3 98.01(7) . .
Fe3 Fe1 Fe2 S3 32.17(5) . .
Mo1 Fe1 Fe2 S3 -38.30(5) . .
Na1A Fe1 Fe2 S3 73.79(12) . .
Na1B Fe1 Fe2 S3 86.5(2) . .
S2 Fe1 Fe2 S1 101.49(7) . .
S5 Fe1 Fe2 S1 -99.82(15) . .
S4 Fe1 Fe2 S1 -156.65(7) . .
Fe3 Fe1 Fe2 S1 137.52(6) . .
Mo1 Fe1 Fe2 S1 67.05(5) . .
Na1A Fe1 Fe2 S1 179.14(12) . .
Na1B Fe1 Fe2 S1 -168.1(2) . .
S1 Fe1 Fe2 S4 156.65(7) . .
S2 Fe1 Fe2 S4 -101.86(7) . .
S5 Fe1 Fe2 S4 56.82(15) . .
Fe3 Fe1 Fe2 S4 -65.84(6) . .
Mo1 Fe1 Fe2 S4 -136.30(6) . .
Na1A Fe1 Fe2 S4 -24.22(12) . .
Na1B Fe1 Fe2 S4 -11.5(2) . .
S1 Fe1 Fe2 Fe3 -137.52(6) . .
S2 Fe1 Fe2 Fe3 -36.02(5) . .
S5 Fe1 Fe2 Fe3 122.66(14) . .
S4 Fe1 Fe2 Fe3 65.84(6) . .
Mo1 Fe1 Fe2 Fe3 -70.47(3) . .
Na1A Fe1 Fe2 Fe3 41.62(11) . .
Na1B Fe1 Fe2 Fe3 54.4(2) . .
S1 Fe1 Fe2 Mo1 -67.05(5) . .
S2 Fe1 Fe2 Mo1 34.44(5) . .
S5 Fe1 Fe2 Mo1 -166.87(14) . .
S4 Fe1 Fe2 Mo1 136.30(6) . .
Fe3 Fe1 Fe2 Mo1 70.47(3) . .
Na1A Fe1 Fe2 Mo1 112.09(11) . .
Na1B Fe1 Fe2 Mo1 124.8(2) . .
S2 Mo1 Fe2 S6 -176.02(9) . .
N3 Mo1 Fe2 S6 3.74(16) . .
N1 Mo1 Fe2 S6 -59.5(3) . .
N2 Mo1 Fe2 S6 67.8(2) . .
S3 Mo1 Fe2 S6 85.00(10) . .
S1 Mo1 Fe2 S6 -78.66(10) . .
Fe3 Mo1 Fe2 S6 148.76(9) . .
Fe1 Mo1 Fe2 S6 -142.73(9) . .
S2 Mo1 Fe2 S3 98.98(7) . .
N3 Mo1 Fe2 S3 -81.26(14) . .
N1 Mo1 Fe2 S3 -144.5(2) . .
N2 Mo1 Fe2 S3 -17.2(2) . .
S1 Mo1 Fe2 S3 -163.67(7) . .
Fe3 Mo1 Fe2 S3 63.76(6) . .
Fe1 Mo1 Fe2 S3 132.27(6) . .
S2 Mo1 Fe2 S1 -97.36(6) . .
N3 Mo1 Fe2 S1 82.40(14) . .
N1 Mo1 Fe2 S1 19.2(2) . .
N2 Mo1 Fe2 S1 146.5(2) . .
S3 Mo1 Fe2 S1 163.67(7) . .
Fe3 Mo1 Fe2 S1 -132.57(6) . .
Fe1 Mo1 Fe2 S1 -64.07(5) . .
S2 Mo1 Fe2 S4 2.41(7) . .
N3 Mo1 Fe2 S4 -177.83(14) . .
N1 Mo1 Fe2 S4 119.0(2) . .
N2 Mo1 Fe2 S4 -113.8(2) . .
S3 Mo1 Fe2 S4 -96.56(8) . .
S1 Mo1 Fe2 S4 99.77(7) . .
Fe3 Mo1 Fe2 S4 -32.80(6) . .
Fe1 Mo1 Fe2 S4 35.71(6) . .
S2 Mo1 Fe2 Fe1 -33.29(5) . .
N3 Mo1 Fe2 Fe1 146.47(13) . .
N1 Mo1 Fe2 Fe1 83.3(2) . .
N2 Mo1 Fe2 Fe1 -149.5(2) . .
S3 Mo1 Fe2 Fe1 -132.27(6) . .
S1 Mo1 Fe2 Fe1 64.07(5) . .
Fe3 Mo1 Fe2 Fe1 -68.51(4) . .
S2 Mo1 Fe2 Fe3 35.22(5) . .
N3 Mo1 Fe2 Fe3 -145.02(13) . .
N1 Mo1 Fe2 Fe3 151.8(2) . .
N2 Mo1 Fe2 Fe3 -81.0(2) . .
S3 Mo1 Fe2 Fe3 -63.76(6) . .
S1 Mo1 Fe2 Fe3 132.57(6) . .
Fe1 Mo1 Fe2 Fe3 68.51(4) . .
S1 Fe1 Fe3 S3 1.48(7) . .
S2 Fe1 Fe3 S3 103.60(7) . .
S5 Fe1 Fe3 S3 -175.22(10) . .
S4 Fe1 Fe3 S3 -95.31(7) . .
Fe2 Fe1 Fe3 S3 -32.41(5) . .
Mo1 Fe1 Fe3 S3 38.02(4) . .
Na1A Fe1 Fe3 S3 -169.83(11) . .
Na1B Fe1 Fe3 S3 -168.03(19) . .
S1 Fe1 Fe3 S7 -172.95(9) . .
S2 Fe1 Fe3 S7 -70.82(10) . .
S5 Fe1 Fe3 S7 10.35(14) . .
S4 Fe1 Fe3 S7 90.26(10) . .
Fe2 Fe1 Fe3 S7 153.17(9) . .
Mo1 Fe1 Fe3 S7 -136.41(9) . .
Na1A Fe1 Fe3 S7 15.74(13) . .
Na1B Fe1 Fe3 S7 17.5(2) . .
S1 Fe1 Fe3 S2 -102.12(7) . .
S5 Fe1 Fe3 S2 81.18(11) . .
S4 Fe1 Fe3 S2 161.09(8) . .
Fe2 Fe1 Fe3 S2 -136.01(6) . .
Mo1 Fe1 Fe3 S2 -65.58(5) . .
Na1A Fe1 Fe3 S2 86.57(11) . .
Na1B Fe1 Fe3 S2 88.37(19) . .
S1 Fe1 Fe3 S4 96.79(7) . .
S2 Fe1 Fe3 S4 -161.09(8) . .
S5 Fe1 Fe3 S4 -79.91(11) . .
Fe2 Fe1 Fe3 S4 62.90(6) . .
Mo1 Fe1 Fe3 S4 133.33(6) . .
Na1A Fe1 Fe3 S4 -74.52(11) . .
Na1B Fe1 Fe3 S4 -72.7(2) . .
S1 Fe1 Fe3 Mo1 -36.54(4) . .
S2 Fe1 Fe3 Mo1 65.58(5) . .
S5 Fe1 Fe3 Mo1 146.76(10) . .
S4 Fe1 Fe3 Mo1 -133.33(6) . .
Fe2 Fe1 Fe3 Mo1 -70.42(3) . .
Na1A Fe1 Fe3 Mo1 152.15(10) . .
Na1B Fe1 Fe3 Mo1 153.95(19) . .
S1 Fe1 Fe3 Fe2 33.89(5) . .
S2 Fe1 Fe3 Fe2 136.01(6) . .
S5 Fe1 Fe3 Fe2 -142.81(10) . .
S4 Fe1 Fe3 Fe2 -62.90(6) . .
Mo1 Fe1 Fe3 Fe2 70.42(3) . .
Na1A Fe1 Fe3 Fe2 -137.42(10) . .
Na1B Fe1 Fe3 Fe2 -135.62(19) . .
S1 Fe1 Fe3 Na1A 171.31(11) . .
S2 Fe1 Fe3 Na1A -86.57(11) . .
S5 Fe1 Fe3 Na1A -5.39(14) . .
S4 Fe1 Fe3 Na1A 74.52(11) . .
Fe2 Fe1 Fe3 Na1A 137.42(10) . .
Mo1 Fe1 Fe3 Na1A -152.15(10) . .
Na1B Fe1 Fe3 Na1A 1.8(2) . .
S2 Mo1 Fe3 S3 161.36(7) . .
N3 Mo1 Fe3 S3 15.3(2) . .
N1 Mo1 Fe3 S3 144.8(2) . .
N2 Mo1 Fe3 S3 80.79(13) . .
S1 Mo1 Fe3 S3 -99.14(6) . .
Fe1 Mo1 Fe3 S3 -133.45(6) . .
Fe2 Mo1 Fe3 S3 -63.04(5) . .
S2 Mo1 Fe3 S7 55.82(13) . .
N3 Mo1 Fe3 S7 -90.2(2) . .
N1 Mo1 Fe3 S7 39.3(3) . .
N2 Mo1 Fe3 S7 -24.75(18) . .
S3 Mo1 Fe3 S7 -105.54(13) . .
S1 Mo1 Fe3 S7 155.32(13) . .
Fe1 Mo1 Fe3 S7 121.02(13) . .
Fe2 Mo1 Fe3 S7 -168.58(13) . .
N3 Mo1 Fe3 S2 -146.0(2) . .
N1 Mo1 Fe3 S2 -16.5(2) . .
N2 Mo1 Fe3 S2 -80.57(13) . .
S3 Mo1 Fe3 S2 -161.36(7) . .
S1 Mo1 Fe3 S2 99.50(6) . .
Fe1 Mo1 Fe3 S2 65.20(5) . .
Fe2 Mo1 Fe3 S2 135.61(6) . .
S2 Mo1 Fe3 S4 -103.44(8) . .
N3 Mo1 Fe3 S4 110.5(2) . .
N1 Mo1 Fe3 S4 -119.9(2) . .
N2 Mo1 Fe3 S4 176.00(13) . .
S3 Mo1 Fe3 S4 95.21(7) . .
S1 Mo1 Fe3 S4 -3.94(7) . .
Fe1 Mo1 Fe3 S4 -38.24(6) . .
Fe2 Mo1 Fe3 S4 32.17(6) . .
S2 Mo1 Fe3 Fe1 -65.20(5) . .
N3 Mo1 Fe3 Fe1 148.8(2) . .
N1 Mo1 Fe3 Fe1 -81.7(2) . .
N2 Mo1 Fe3 Fe1 -145.76(12) . .
S3 Mo1 Fe3 Fe1 133.45(6) . .
S1 Mo1 Fe3 Fe1 34.30(5) . .
Fe2 Mo1 Fe3 Fe1 70.41(3) . .
S2 Mo1 Fe3 Fe2 -135.61(6) . .
N3 Mo1 Fe3 Fe2 78.3(2) . .
N1 Mo1 Fe3 Fe2 -152.1(2) . .
N2 Mo1 Fe3 Fe2 143.83(12) . .
S3 Mo1 Fe3 Fe2 63.04(5) . .
S1 Mo1 Fe3 Fe2 -36.10(5) . .
Fe1 Mo1 Fe3 Fe2 -70.41(3) . .
S2 Mo1 Fe3 Na1A -35.29(12) . .
N3 Mo1 Fe3 Na1A 178.7(2) . .
N1 Mo1 Fe3 Na1A -51.8(2) . .
N2 Mo1 Fe3 Na1A -115.86(16) . .
S3 Mo1 Fe3 Na1A 163.35(12) . .
S1 Mo1 Fe3 Na1A 64.21(12) . .
Fe1 Mo1 Fe3 Na1A 29.90(11) . .
Fe2 Mo1 Fe3 Na1A 100.31(11) . .
S6 Fe2 Fe3 S3 -67.60(13) . .
S1 Fe2 Fe3 S3 105.58(7) . .
S4 Fe2 Fe3 S3 -153.08(8) . .
Fe1 Fe2 Fe3 S3 139.08(6) . .
Mo1 Fe2 Fe3 S3 67.53(5) . .
S6 Fe2 Fe3 S7 28.1(2) . .
S3 Fe2 Fe3 S7 95.7(2) . .
S1 Fe2 Fe3 S7 -158.72(19) . .
S4 Fe2 Fe3 S7 -57.4(2) . .
Fe1 Fe2 Fe3 S7 -125.2(2) . .
Mo1 Fe2 Fe3 S7 163.2(2) . .
S6 Fe2 Fe3 S2 -171.12(12) . .
S3 Fe2 Fe3 S2 -103.52(7) . .
S1 Fe2 Fe3 S2 2.06(7) . .
S4 Fe2 Fe3 S2 103.40(8) . .
Fe1 Fe2 Fe3 S2 35.56(5) . .
Mo1 Fe2 Fe3 S2 -35.99(5) . .
S6 Fe2 Fe3 S4 85.48(13) . .
S3 Fe2 Fe3 S4 153.08(8) . .
S1 Fe2 Fe3 S4 -101.34(8) . .
Fe1 Fe2 Fe3 S4 -67.84(6) . .
Mo1 Fe2 Fe3 S4 -139.39(7) . .
S6 Fe2 Fe3 Fe1 153.32(12) . .
S3 Fe2 Fe3 Fe1 -139.08(6) . .
S1 Fe2 Fe3 Fe1 -33.50(5) . .
S4 Fe2 Fe3 Fe1 67.84(6) . .
Mo1 Fe2 Fe3 Fe1 -71.55(3) . .
S6 Fe2 Fe3 Mo1 -135.13(12) . .
S3 Fe2 Fe3 Mo1 -67.53(5) . .
S1 Fe2 Fe3 Mo1 38.04(4) . .
S4 Fe2 Fe3 Mo1 139.39(7) . .
Fe1 Fe2 Fe3 Mo1 71.55(3) . .
S6 Fe2 Fe3 Na1A 111.12(16) . .
S3 Fe2 Fe3 Na1A 178.72(12) . .
S1 Fe2 Fe3 Na1A -75.71(11) . .
S4 Fe2 Fe3 Na1A 25.64(12) . .
Fe1 Fe2 Fe3 Na1A -42.20(11) . .
Mo1 Fe2 Fe3 Na1A -113.75(11) . .
S6 Fe2 S1 Fe1 -147.81(6) . .
S3 Fe2 S1 Fe1 90.01(6) . .
S4 Fe2 S1 Fe1 -19.77(6) . .
Fe3 Fe2 S1 Fe1 35.72(5) . .
Mo1 Fe2 S1 Fe1 75.87(4) . .
S6 Fe2 S1 Mo1 136.32(6) . .
S3 Fe2 S1 Mo1 14.14(6) . .
S4 Fe2 S1 Mo1 -95.64(6) . .
Fe1 Fe2 S1 Mo1 -75.87(4) . .
Fe3 Fe2 S1 Mo1 -40.15(4) . .
S2 Fe1 S1 Fe2 -94.94(6) . .
S5 Fe1 S1 Fe2 139.34(10) . .
S4 Fe1 S1 Fe2 18.98(6) . .
Fe3 Fe1 S1 Fe2 -37.63(5) . .
Mo1 Fe1 S1 Fe2 -76.61(4) . .
Na1A Fe1 S1 Fe2 -3.3(4) . .
Na1B Fe1 S1 Fe2 68.9(12) . .
S2 Fe1 S1 Mo1 -18.33(6) . .
S5 Fe1 S1 Mo1 -144.05(9) . .
S4 Fe1 S1 Mo1 95.59(6) . .
Fe3 Fe1 S1 Mo1 38.99(4) . .
Fe2 Fe1 S1 Mo1 76.61(4) . .
Na1A Fe1 S1 Mo1 73.3(4) . .
Na1B Fe1 S1 Mo1 145.5(12) . .
S2 Mo1 S1 Fe2 95.10(5) . .
N3 Mo1 S1 Fe2 -109.11(13) . .
N1 Mo1 S1 Fe2 -169.58(14) . .
N2 Mo1 S1 Fe2 -139.5(2) . .
S3 Mo1 S1 Fe2 -13.16(6) . .
Fe3 Mo1 S1 Fe2 40.37(5) . .
Fe1 Mo1 S1 Fe2 77.56(5) . .
S2 Mo1 S1 Fe1 17.55(6) . .
N3 Mo1 S1 Fe1 173.34(13) . .
N1 Mo1 S1 Fe1 112.86(14) . .
N2 Mo1 S1 Fe1 142.9(2) . .
S3 Mo1 S1 Fe1 -90.71(6) . .
Fe3 Mo1 S1 Fe1 -37.19(5) . .
Fe2 Mo1 S1 Fe1 -77.56(5) . .
S1 Fe1 S2 Fe3 94.59(6) . .
S5 Fe1 S2 Fe3 -129.16(9) . .
S4 Fe1 S2 Fe3 -16.19(7) . .
Fe2 Fe1 S2 Fe3 39.02(5) . .
Mo1 Fe1 S2 Fe3 76.09(4) . .
Na1A Fe1 S2 Fe3 -70.75(11) . .
Na1B Fe1 S2 Fe3 -82.4(2) . .
S1 Fe1 S2 Mo1 18.50(6) . .
S5 Fe1 S2 Mo1 154.75(8) . .
S4 Fe1 S2 Mo1 -92.27(6) . .
Fe3 Fe1 S2 Mo1 -76.09(4) . .
Fe2 Fe1 S2 Mo1 -37.07(5) . .
Na1A Fe1 S2 Mo1 -146.84(12) . .
Na1B Fe1 S2 Mo1 -158.5(2) . .
S1 Fe1 S2 Na1A 165.34(12) . .
S5 Fe1 S2 Na1A -58.42(13) . .
S4 Fe1 S2 Na1A 54.56(12) . .
Fe3 Fe1 S2 Na1A 70.75(11) . .
Fe2 Fe1 S2 Na1A 109.77(11) . .
Mo1 Fe1 S2 Na1A 146.84(12) . .
Na1B Fe1 S2 Na1A -11.7(2) . .
S3 Fe3 S2 Fe1 -93.12(6) . .
S7 Fe3 S2 Fe1 133.69(8) . .
S4 Fe3 S2 Fe1 16.44(7) . .
Mo1 Fe3 S2 Fe1 -76.94(4) . .
Fe2 Fe3 S2 Fe1 -38.30(5) . .
Na1A Fe3 S2 Fe1 72.01(10) . .
S3 Fe3 S2 Mo1 -16.18(6) . .
S7 Fe3 S2 Mo1 -149.37(8) . .
S4 Fe3 S2 Mo1 93.38(6) . .
Fe1 Fe3 S2 Mo1 76.94(4) . .
Fe2 Fe3 S2 Mo1 38.64(4) . .
Na1A Fe3 S2 Mo1 148.95(10) . .
S3 Fe3 S2 Na1A -165.13(11) . .
S7 Fe3 S2 Na1A 61.68(12) . .
S4 Fe3 S2 Na1A -55.56(11) . .
Fe1 Fe3 S2 Na1A -72.01(10) . .
Mo1 Fe3 S2 Na1A -148.95(10) . .
Fe2 Fe3 S2 Na1A -110.31(10) . .
N3 Mo1 S2 Fe1 -143.4(3) . .
N1 Mo1 S2 Fe1 -114.51(13) . .
N2 Mo1 S2 Fe1 -174.30(12) . .
S3 Mo1 S2 Fe1 89.74(6) . .
S1 Mo1 S2 Fe1 -17.37(6) . .
Fe3 Mo1 S2 Fe1 74.55(5) . .
Fe2 Mo1 S2 Fe1 36.16(5) . .
N3 Mo1 S2 Fe3 142.1(3) . .
N1 Mo1 S2 Fe3 170.95(13) . .
N2 Mo1 S2 Fe3 111.15(12) . .
S3 Mo1 S2 Fe3 15.19(6) . .
S1 Mo1 S2 Fe3 -91.91(5) . .
Fe1 Mo1 S2 Fe3 -74.55(5) . .
Fe2 Mo1 S2 Fe3 -38.38(5) . .
N3 Mo1 S2 Na1A 177.9(3) . .
N1 Mo1 S2 Na1A -153.22(18) . .
N2 Mo1 S2 Na1A 146.99(18) . .
S3 Mo1 S2 Na1A 51.02(15) . .
S1 Mo1 S2 Na1A -56.08(15) . .
Fe3 Mo1 S2 Na1A 35.83(13) . .
Fe1 Mo1 S2 Na1A -38.71(13) . .
Fe2 Mo1 S2 Na1A -2.55(14) . .
S6 Fe2 S3 Fe3 150.65(7) . .
S1 Fe2 S3 Fe3 -89.43(6) . .
S4 Fe2 S3 Fe3 22.10(6) . .
Fe1 Fe2 S3 Fe3 -34.53(5) . .
Mo1 Fe2 S3 Fe3 -75.29(4) . .
S6 Fe2 S3 Mo1 -134.06(6) . .
S1 Fe2 S3 Mo1 -14.14(6) . .
S4 Fe2 S3 Mo1 97.39(6) . .
Fe1 Fe2 S3 Mo1 40.76(4) . .
Fe3 Fe2 S3 Mo1 75.29(4) . .
S7 Fe3 S3 Fe2 -149.39(8) . .
S2 Fe3 S3 Fe2 92.52(6) . .
S4 Fe3 S3 Fe2 -21.60(6) . .
Fe1 Fe3 S3 Fe2 35.78(5) . .
Mo1 Fe3 S3 Fe2 76.51(4) . .
Na1A Fe3 S3 Fe2 -4.8(4) . .
S7 Fe3 S3 Mo1 134.11(8) . .
S2 Fe3 S3 Mo1 16.02(6) . .
S4 Fe3 S3 Mo1 -98.11(6) . .
Fe1 Fe3 S3 Mo1 -40.73(4) . .
Fe2 Fe3 S3 Mo1 -76.51(4) . .
Na1A Fe3 S3 Mo1 -81.3(4) . .
S2 Mo1 S3 Fe2 -94.12(6) . .
N3 Mo1 S3 Fe2 109.77(12) . .
N1 Mo1 S3 Fe2 140.7(3) . .
N2 Mo1 S3 Fe2 170.37(12) . .
S1 Mo1 S3 Fe2 13.17(6) . .
Fe3 Mo1 S3 Fe2 -78.69(5) . .
Fe1 Mo1 S3 Fe2 -40.08(5) . .
S2 Mo1 S3 Fe3 -15.43(6) . .
N3 Mo1 S3 Fe3 -171.54(12) . .
N1 Mo1 S3 Fe3 -140.6(3) . .
N2 Mo1 S3 Fe3 -110.94(12) . .
S1 Mo1 S3 Fe3 91.86(5) . .
Fe1 Mo1 S3 Fe3 38.60(4) . .
Fe2 Mo1 S3 Fe3 78.69(5) . .
S6 Fe2 S4 Fe3 -146.08(7) . .
S3 Fe2 S4 Fe3 -21.74(6) . .
S1 Fe2 S4 Fe3 92.30(6) . .
Fe1 Fe2 S4 Fe3 73.02(5) . .
Mo1 Fe2 S4 Fe3 35.11(5) . .
S6 Fe2 S4 Fe1 140.90(7) . .
S3 Fe2 S4 Fe1 -94.76(6) . .
S1 Fe2 S4 Fe1 19.28(6) . .
Fe3 Fe2 S4 Fe1 -73.02(5) . .
Mo1 Fe2 S4 Fe1 -37.91(5) . .
S6 Fe2 S4 Na1A 176.52(18) . .
S3 Fe2 S4 Na1A -59.1(2) . .
S1 Fe2 S4 Na1A 54.9(2) . .
Fe1 Fe2 S4 Na1A 35.62(18) . .
Fe3 Fe2 S4 Na1A -37.40(18) . .
Mo1 Fe2 S4 Na1A -2.3(2) . .
S6 Fe2 S4 Na1B 156.0(3) . .
S3 Fe2 S4 Na1B -79.6(3) . .
S1 Fe2 S4 Na1B 34.4(4) . .
Fe1 Fe2 S4 Na1B 15.1(3) . .
Fe3 Fe2 S4 Na1B -57.9(3) . .
Mo1 Fe2 S4 Na1B -22.8(3) . .
S3 Fe3 S4 Fe2 21.62(6) . .
S7 Fe3 S4 Fe2 157.82(8) . .
S2 Fe3 S4 Fe2 -92.57(7) . .
Fe1 Fe3 S4 Fe2 -76.39(5) . .
Mo1 Fe3 S4 Fe2 -35.54(6) . .
Na1A Fe3 S4 Fe2 -153.81(12) . .
S3 Fe3 S4 Fe1 98.00(6) . .
S7 Fe3 S4 Fe1 -125.79(8) . .
S2 Fe3 S4 Fe1 -16.18(7) . .
Mo1 Fe3 S4 Fe1 40.84(5) . .
Fe2 Fe3 S4 Fe1 76.39(5) . .
Na1A Fe3 S4 Fe1 -77.42(12) . .
S3 Fe3 S4 Na1A 175.43(12) . .
S7 Fe3 S4 Na1A -48.37(13) . .
S2 Fe3 S4 Na1A 61.24(12) . .
Fe1 Fe3 S4 Na1A 77.42(12) . .
Mo1 Fe3 S4 Na1A 118.27(11) . .
Fe2 Fe3 S4 Na1A 153.81(12) . .
S3 Fe3 S4 Na1B 168.4(2) . .
S7 Fe3 S4 Na1B -55.4(2) . .
S2 Fe3 S4 Na1B 54.2(2) . .
Fe1 Fe3 S4 Na1B 70.4(2) . .
Mo1 Fe3 S4 Na1B 111.2(2) . .
Fe2 Fe3 S4 Na1B 146.8(2) . .
Na1A Fe3 S4 Na1B -7.1(2) . .
S1 Fe1 S4 Fe2 -19.07(6) . .
S2 Fe1 S4 Fe2 94.61(6) . .
S5 Fe1 S4 Fe2 -151.97(7) . .
Fe3 Fe1 S4 Fe2 78.38(5) . .
Mo1 Fe1 S4 Fe2 37.98(5) . .
Na1A Fe1 S4 Fe2 155.05(13) . .
Na1B Fe1 S4 Fe2 169.7(2) . .
S1 Fe1 S4 Fe3 -97.45(6) . .
S2 Fe1 S4 Fe3 16.23(7) . .
S5 Fe1 S4 Fe3 129.65(7) . .
Fe2 Fe1 S4 Fe3 -78.38(5) . .
Mo1 Fe1 S4 Fe3 -40.40(5) . .
Na1A Fe1 S4 Fe3 76.67(12) . .
Na1B Fe1 S4 Fe3 91.3(2) . .
S1 Fe1 S4 Na1A -174.12(13) . .
S2 Fe1 S4 Na1A -60.43(13) . .
S5 Fe1 S4 Na1A 52.98(13) . .
Fe3 Fe1 S4 Na1A -76.67(12) . .
Fe2 Fe1 S4 Na1A -155.05(13) . .
Mo1 Fe1 S4 Na1A -117.07(12) . .
Na1B Fe1 S4 Na1A 14.6(2) . .
S1 Fe1 S4 Na1B 171.3(2) . .
S2 Fe1 S4 Na1B -75.1(2) . .
S5 Fe1 S4 Na1B 38.4(2) . .
Fe3 Fe1 S4 Na1B -91.3(2) . .
Fe2 Fe1 S4 Na1B -169.7(2) . .
Mo1 Fe1 S4 Na1B -131.7(2) . .
Na1A Fe1 S4 Na1B -14.6(2) . .
S1 Fe1 S5 C16 97.1(5) . .
S2 Fe1 S5 C16 -29.1(5) . .
S4 Fe1 S5 C16 -143.6(5) . .
Fe3 Fe1 S5 C16 -86.8(5) . .
Fe2 Fe1 S5 C16 172.4(4) . .
Mo1 Fe1 S5 C16 16.2(5) . .
Na1A Fe1 S5 C16 -92.1(5) . .
Na1B Fe1 S5 C16 -95.8(5) . .
S1 Fe1 S5 Na1B -167.1(2) . .
S2 Fe1 S5 Na1B 66.7(2) . .
S4 Fe1 S5 Na1B -47.8(2) . .
Fe3 Fe1 S5 Na1B 9.0(3) . .
Fe2 Fe1 S5 Na1B -91.8(3) . .
Mo1 Fe1 S5 Na1B 112.0(3) . .
Na1A Fe1 S5 Na1B 3.7(3) . .
S1 Fe1 S5 Na1A -170.74(12) . .
S2 Fe1 S5 Na1A 63.02(12) . .
S4 Fe1 S5 Na1A -51.48(11) . .
Fe3 Fe1 S5 Na1A 5.33(14) . .
Fe2 Fe1 S5 Na1A -95.44(15) . .
Mo1 Fe1 S5 Na1A 108.36(16) . .
Na1B Fe1 S5 Na1A -3.7(3) . .
S3 Fe2 S6 C17 -19.6(4) . .
S1 Fe2 S6 C17 -139.8(4) . .
S4 Fe2 S6 C17 100.0(4) . .
Fe1 Fe2 S6 C17 169.6(4) . .
Fe3 Fe2 S6 C17 33.1(4) . .
Mo1 Fe2 S6 C17 -81.7(4) . .
S3 Fe3 S7 C18 67.4(4) . .
S2 Fe3 S7 C18 -170.8(4) . .
S4 Fe3 S7 C18 -56.1(4) . .
Fe1 Fe3 S7 C18 -119.3(4) . .
Mo1 Fe3 S7 C18 145.7(4) . .
Fe2 Fe3 S7 C18 -9.9(5) . .
Na1A Fe3 S7 C18 -103.6(4) . .
S3 Fe3 S7 Na1A -120.1(2) . 3_667
S2 Fe3 S7 Na1A 1.7(2) . 3_667
S4 Fe3 S7 Na1A 116.4(2) . 3_667
Fe1 Fe3 S7 Na1A 53.2(2) . 3_667
Mo1 Fe3 S7 Na1A -41.8(3) . 3_667
Fe2 Fe3 S7 Na1A 162.63(18) . 3_667
Na1A Fe3 S7 Na1A 68.9(2) . 3_667
S3 Fe3 S7 Na1B -96.8(4) . 3_667
S2 Fe3 S7 Na1B 25.0(4) . 3_667
S4 Fe3 S7 Na1B 139.7(4) . 3_667
Fe1 Fe3 S7 Na1B 76.5(4) . 3_667
Mo1 Fe3 S7 Na1B -18.5(5) . 3_667
Fe2 Fe3 S7 Na1B -174.1(4) . 3_667
Na1A Fe3 S7 Na1B 92.2(4) . 3_667
S3 Fe3 S7 Na1A 170.97(12) . .
S2 Fe3 S7 Na1A -67.27(11) . .
S4 Fe3 S7 Na1A 47.45(12) . .
Fe1 Fe3 S7 Na1A -15.71(13) . .
Mo1 Fe3 S7 Na1A -110.75(15) . .
Fe2 Fe3 S7 Na1A 93.7(2) . .
Fe2 S4 Na1A S7 20.4(9) . 3_667
Fe3 S4 Na1A S7 -17.4(8) . 3_667
Fe1 S4 Na1A S7 55.9(8) . 3_667
Na1B S4 Na1A S7 132.5(14) . 3_667
Fe2 S4 Na1A S7 69.51(19) . .
Fe3 S4 Na1A S7 31.76(7) . .
Fe1 S4 Na1A S7 105.00(10) . .
Na1B S4 Na1A S7 -178.4(10) . .
Fe2 S4 Na1A S5 -71.6(2) . .
Fe3 S4 Na1A S5 -109.38(10) . .
Fe1 S4 Na1A S5 -36.14(7) . .
Na1B S4 Na1A S5 40.5(9) . .
Fe2 S4 Na1A Fe3 37.75(17) . .
Fe1 S4 Na1A Fe3 73.24(6) . .
Na1B S4 Na1A Fe3 149.9(9) . .
Fe2 S4 Na1A Fe1 -35.49(17) . .
Fe3 S4 Na1A Fe1 -73.24(6) . .
Na1B S4 Na1A Fe1 76.6(9) . .
Fe2 S4 Na1A S2 0.9(2) . .
Fe3 S4 Na1A S2 -36.85(6) . .
Fe1 S4 Na1A S2 36.39(6) . .
Na1B S4 Na1A S2 113.0(9) . .
Fe2 S4 Na1A Na1A 60.0(3) . 3_667
Fe3 S4 Na1A Na1A 22.20(19) . 3_667
Fe1 S4 Na1A Na1A 95.4(2) . 3_667
Na1B S4 Na1A Na1A 172.1(11) . 3_667
C18 S7 Na1A S7 -124.5(4) . 3_667
Fe3 S7 Na1A S7 135.36(15) . 3_667
Na1A S7 Na1A S7 0.0 3_667 3_667
Na1B S7 Na1A S7 0.8(3) 3_667 3_667
C18 S7 Na1A S4 67.7(3) . .
Fe3 S7 Na1A S4 -32.43(7) . .
Na1A S7 Na1A S4 -167.79(18) 3_667 .
Na1B S7 Na1A S4 -167.0(2) 3_667 .
C18 S7 Na1A S5 121.6(4) . .
Fe3 S7 Na1A S5 21.5(2) . .
Na1A S7 Na1A S5 -113.9(3) 3_667 .
Na1B S7 Na1A S5 -113.1(3) 3_667 .
C18 S7 Na1A Fe3 100.1(3) . .
Na1A S7 Na1A Fe3 -135.36(15) 3_667 .
Na1B S7 Na1A Fe3 -134.6(2) 3_667 .
C18 S7 Na1A Fe1 109.8(3) . .
Fe3 S7 Na1A Fe1 9.65(8) . .
Na1A S7 Na1A Fe1 -125.71(18) 3_667 .
Na1B S7 Na1A Fe1 -125.0(2) 3_667 .
C18 S7 Na1A S2 142.9(3) . .
Fe3 S7 Na1A S2 42.81(6) . .
Na1A S7 Na1A S2 -92.55(13) 3_667 .
Na1B S7 Na1A S2 -91.8(2) 3_667 .
C18 S7 Na1A Na1A -124.5(4) . 3_667
Fe3 S7 Na1A Na1A 135.36(15) . 3_667
Na1B S7 Na1A Na1A 0.8(3) 3_667 3_667
C16 S5 Na1A S7 -21.7(4) . 3_667
Fe1 S5 Na1A S7 -125.82(18) . 3_667
Na1B S5 Na1A S7 68.7(10) . 3_667
C16 S5 Na1A S4 141.4(4) . .
Fe1 S5 Na1A S4 37.29(8) . .
Na1B S5 Na1A S4 -128.2(11) . .
C16 S5 Na1A S7 86.4(4) . .
Fe1 S5 Na1A S7 -17.7(2) . .
Na1B S5 Na1A S7 176.8(12) . .
C16 S5 Na1A Fe3 100.8(4) . .
Fe1 S5 Na1A Fe3 -3.33(8) . .
Na1B S5 Na1A Fe3 -168.8(11) . .
C16 S5 Na1A Fe1 104.1(4) . .
Na1B S5 Na1A Fe1 -165.5(11) . .
C16 S5 Na1A S2 65.5(4) . .
Fe1 S5 Na1A S2 -38.54(6) . .
Na1B S5 Na1A S2 155.9(11) . .
C16 S5 Na1A Na1A 26.1(5) . 3_667
Fe1 S5 Na1A Na1A -77.9(3) . 3_667
Na1B S5 Na1A Na1A 116.5(12) . 3_667
S3 Fe3 Na1A S7 156.1(3) . 3_667
S7 Fe3 Na1A S7 -54.76(19) . 3_667
S2 Fe3 Na1A S7 54.40(18) . 3_667
S4 Fe3 Na1A S7 174.4(2) . 3_667
Fe1 Fe3 Na1A S7 112.4(2) . 3_667
Mo1 Fe3 Na1A S7 83.9(2) . 3_667
Fe2 Fe3 Na1A S7 152.02(16) . 3_667
S3 Fe3 Na1A S4 -18.3(5) . .
S7 Fe3 Na1A S4 130.81(11) . .
S2 Fe3 Na1A S4 -120.03(9) . .
Fe1 Fe3 Na1A S4 -62.07(7) . .
Mo1 Fe3 Na1A S4 -90.55(9) . .
Fe2 Fe3 Na1A S4 -22.41(10) . .
S3 Fe3 Na1A S7 -149.1(4) . .
S2 Fe3 Na1A S7 109.16(9) . .
S4 Fe3 Na1A S7 -130.81(11) . .
Fe1 Fe3 Na1A S7 167.12(10) . .
Mo1 Fe3 Na1A S7 138.64(8) . .
Fe2 Fe3 Na1A S7 -153.23(7) . .
S3 Fe3 Na1A S5 46.8(5) . .
S7 Fe3 Na1A S5 -164.13(15) . .
S2 Fe3 Na1A S5 -54.97(10) . .
S4 Fe3 Na1A S5 65.06(11) . .
Fe1 Fe3 Na1A S5 2.99(8) . .
Mo1 Fe3 Na1A S5 -25.49(15) . .
Fe2 Fe3 Na1A S5 42.64(14) . .
S3 Fe3 Na1A Fe1 43.8(4) . .
S7 Fe3 Na1A Fe1 -167.12(10) . .
S2 Fe3 Na1A Fe1 -57.96(6) . .
S4 Fe3 Na1A Fe1 62.07(7) . .
Mo1 Fe3 Na1A Fe1 -28.48(9) . .
Fe2 Fe3 Na1A Fe1 39.65(8) . .
S3 Fe3 Na1A S2 101.7(4) . .
S7 Fe3 Na1A S2 -109.16(9) . .
S4 Fe3 Na1A S2 120.03(9) . .
Fe1 Fe3 Na1A S2 57.96(6) . .
Mo1 Fe3 Na1A S2 29.48(9) . .
Fe2 Fe3 Na1A S2 97.62(7) . .
S3 Fe3 Na1A Na1A -178.6(3) . 3_667
S7 Fe3 Na1A Na1A -29.48(11) . 3_667
S2 Fe3 Na1A Na1A 79.68(13) . 3_667
S4 Fe3 Na1A Na1A -160.29(18) . 3_667
Fe1 Fe3 Na1A Na1A 137.64(16) . 3_667
Mo1 Fe3 Na1A Na1A 109.16(13) . 3_667
Fe2 Fe3 Na1A Na1A 177.29(10) . 3_667
S1 Fe1 Na1A S7 -139.2(3) . 3_667
S2 Fe1 Na1A S7 -43.2(2) . 3_667
S5 Fe1 Na1A S7 73.6(2) . 3_667
S4 Fe1 Na1A S7 -163.5(3) . 3_667
Fe3 Fe1 Na1A S7 -102.0(2) . 3_667
Fe2 Fe1 Na1A S7 -142.0(2) . 3_667
Mo1 Fe1 Na1A S7 -74.1(3) . 3_667
Na1B Fe1 Na1A S7 85.0(9) . 3_667
S1 Fe1 Na1A S4 24.3(5) . .
S2 Fe1 Na1A S4 120.25(10) . .
S5 Fe1 Na1A S4 -122.94(12) . .
Fe3 Fe1 Na1A S4 61.49(7) . .
Fe2 Fe1 Na1A S4 21.40(10) . .
Mo1 Fe1 Na1A S4 89.36(9) . .
Na1B Fe1 Na1A S4 -111.5(9) . .
S1 Fe1 Na1A S7 -45.9(5) . .
S2 Fe1 Na1A S7 50.08(10) . .
S5 Fe1 Na1A S7 166.89(15) . .
S4 Fe1 Na1A S7 -70.17(12) . .
Fe3 Fe1 Na1A S7 -8.68(7) . .
Fe2 Fe1 Na1A S7 -48.77(13) . .
Mo1 Fe1 Na1A S7 19.18(15) . .
Na1B Fe1 Na1A S7 178.3(9) . .
S1 Fe1 Na1A S5 147.2(4) . .
S2 Fe1 Na1A S5 -116.81(10) . .
S4 Fe1 Na1A S5 122.94(12) . .
Fe3 Fe1 Na1A S5 -175.57(11) . .
Fe2 Fe1 Na1A S5 144.34(9) . .
Mo1 Fe1 Na1A S5 -147.71(9) . .
Na1B Fe1 Na1A S5 11.4(9) . .
S1 Fe1 Na1A Fe3 -37.2(5) . .
S2 Fe1 Na1A Fe3 58.76(6) . .
S5 Fe1 Na1A Fe3 175.57(11) . .
S4 Fe1 Na1A Fe3 -61.49(7) . .
Fe2 Fe1 Na1A Fe3 -40.09(8) . .
Mo1 Fe1 Na1A Fe3 27.87(10) . .
Na1B Fe1 Na1A Fe3 -173.0(9) . .
S1 Fe1 Na1A S2 -96.0(4) . .
S5 Fe1 Na1A S2 116.81(10) . .
S4 Fe1 Na1A S2 -120.25(10) . .
Fe3 Fe1 Na1A S2 -58.76(6) . .
Fe2 Fe1 Na1A S2 -98.85(7) . .
Mo1 Fe1 Na1A S2 -30.89(9) . .
Na1B Fe1 Na1A S2 128.2(9) . .
S1 Fe1 Na1A Na1A -83.5(5) . 3_667
S2 Fe1 Na1A Na1A 12.51(19) . 3_667
S5 Fe1 Na1A Na1A 129.3(3) . 3_667
S4 Fe1 Na1A Na1A -107.7(3) . 3_667
Fe3 Fe1 Na1A Na1A -46.3(2) . 3_667
Fe2 Fe1 Na1A Na1A -86.3(2) . 3_667
Mo1 Fe1 Na1A Na1A -18.4(3) . 3_667
Na1B Fe1 Na1A Na1A 140.7(10) . 3_667
Fe1 S2 Na1A S7 146.14(18) . 3_667
Fe3 S2 Na1A S7 -135.56(17) . 3_667
Mo1 S2 Na1A S7 -173.26(10) . 3_667
Fe1 S2 Na1A S4 -39.22(7) . .
Fe3 S2 Na1A S4 39.08(7) . .
Mo1 S2 Na1A S4 1.38(17) . .
Fe1 S2 Na1A S7 -122.82(11) . .
Fe3 S2 Na1A S7 -44.52(7) . .
Mo1 S2 Na1A S7 -82.21(12) . .
Fe1 S2 Na1A S5 40.28(7) . .
Fe3 S2 Na1A S5 118.58(11) . .
Mo1 S2 Na1A S5 80.88(14) . .
Fe1 S2 Na1A Fe3 -78.30(7) . .
Mo1 S2 Na1A Fe3 -37.70(12) . .
Fe3 S2 Na1A Fe1 78.30(7) . .
Mo1 S2 Na1A Fe1 40.60(13) . .
Fe1 S2 Na1A Na1A -168.15(19) . 3_667
Fe3 S2 Na1A Na1A -89.85(16) . 3_667
Mo1 S2 Na1A Na1A -127.55(12) . 3_667
C16 S5 Na1B O1 -112.3(6) . .
Fe1 S5 Na1B O1 142.6(5) . .
Na1A S5 Na1B O1 156.3(13) . .
C16 S5 Na1B S7 2.4(6) . 3_667
Fe1 S5 Na1B S7 -102.8(4) . 3_667
Na1A S5 Na1B S7 -89.0(11) . 3_667
C16 S5 Na1B Fe1 105.1(4) . .
Na1A S5 Na1B Fe1 13.7(10) . .
C16 S5 Na1B S4 135.9(4) . .
Fe1 S5 Na1B S4 30.82(13) . .
Na1A S5 Na1B S4 44.6(10) . .
S1 Fe1 Na1B O1 29.1(17) . .
S2 Fe1 Na1B O1 -166.5(7) . .
S5 Fe1 Na1B O1 -49.1(6) . .
S4 Fe1 Na1B O1 81.5(7) . .
Fe3 Fe1 Na1B O1 137.8(7) . .
Fe2 Fe1 Na1B O1 91.2(7) . .
Mo1 Fe1 Na1B O1 169.3(6) . .
Na1A Fe1 Na1B O1 144.2(14) . .
S1 Fe1 Na1B S5 78.2(12) . .
S2 Fe1 Na1B S5 -117.33(18) . .
S4 Fe1 Na1B S5 130.6(2) . .
Fe3 Fe1 Na1B S5 -173.1(2) . .
Fe2 Fe1 Na1B S5 140.34(14) . .
Mo1 Fe1 Na1B S5 -141.55(16) . .
Na1A Fe1 Na1B S5 -166.7(10) . .
S1 Fe1 Na1B S7 179.6(8) . 3_667
S2 Fe1 Na1B S7 -15.9(4) . 3_667
S5 Fe1 Na1B S7 101.4(5) . 3_667
S4 Fe1 Na1B S7 -128.0(5) . 3_667
Fe3 Fe1 Na1B S7 -71.7(4) . 3_667
Fe2 Fe1 Na1B S7 -118.2(4) . 3_667
Mo1 Fe1 Na1B S7 -40.1(6) . 3_667
Na1A Fe1 Na1B S7 -65.3(8) . 3_667
S1 Fe1 Na1B S4 -52.4(12) . .
S2 Fe1 Na1B S4 112.06(12) . .
S5 Fe1 Na1B S4 -130.6(2) . .
Fe3 Fe1 Na1B S4 56.27(9) . .
Fe2 Fe1 Na1B S4 9.7(2) . .
Mo1 Fe1 Na1B S4 87.8(2) . .
Na1A Fe1 Na1B S4 62.7(8) . .
Fe2 S4 Na1B O1 -136.5(4) . .
Fe3 S4 Na1B O1 168.9(5) . .
Fe1 S4 Na1B O1 -121.1(6) . .
Na1A S4 Na1B O1 140.3(13) . .
Fe2 S4 Na1B S5 -47.6(4) . .
Fe3 S4 Na1B S5 -102.2(2) . .
Fe1 S4 Na1B S5 -32.28(15) . .
Na1A S4 Na1B S5 -130.9(10) . .
Fe2 S4 Na1B S7 66.4(7) . 3_667
Fe3 S4 Na1B S7 11.8(5) . 3_667
Fe1 S4 Na1B S7 81.7(5) . 3_667
Na1A S4 Na1B S7 -16.9(5) . 3_667
Fe2 S4 Na1B Fe1 -15.3(3) . .
Fe3 S4 Na1B Fe1 -69.92(9) . .
Na1A S4 Na1B Fe1 -98.6(9) . .
S5 Na1B O1 C19 58(2) . .
S7 Na1B O1 C19 -64(2) 3_667 .
Fe1 Na1B O1 C19 89(2) . .
S4 Na1B O1 C19 133(2) . .
S5 Na1B O1 C21 -97.6(12) . .
S7 Na1B O1 C21 140.5(11) 3_667 .
Fe1 Na1B O1 C21 -66.7(13) . .
S4 Na1B O1 C21 -22.8(13) . .
S2 Mo1 N1 C3 177.3(3) . .
N3 Mo1 N1 C3 -19.0(3) . .
N2 Mo1 N1 C3 -90.1(3) . .
S3 Mo1 N1 C3 -55.2(5) . .
S1 Mo1 N1 C3 73.8(3) . .
Fe3 Mo1 N1 C3 -169.4(2) . .
Fe1 Mo1 N1 C3 125.6(3) . .
Fe2 Mo1 N1 C3 58.6(4) . .
S2 Mo1 N1 C1 -73.7(3) . .
N3 Mo1 N1 C1 90.0(4) . .
N2 Mo1 N1 C1 18.9(3) . .
S3 Mo1 N1 C1 53.8(5) . .
S1 Mo1 N1 C1 -177.3(3) . .
Fe3 Mo1 N1 C1 -60.4(4) . .
Fe1 Mo1 N1 C1 -125.4(3) . .
Fe2 Mo1 N1 C1 167.6(3) . .
S2 Mo1 N1 C4 52.2(6) . .
N3 Mo1 N1 C4 -144.1(7) . .
N2 Mo1 N1 C4 144.8(7) . .
S3 Mo1 N1 C4 179.7(5) . .
S1 Mo1 N1 C4 -51.4(6) . .
Fe3 Mo1 N1 C4 65.5(7) . .
Fe1 Mo1 N1 C4 0.5(6) . .
Fe2 Mo1 N1 C4 -66.5(7) . .
S2 Mo1 N2 C1 73.2(3) . .
N3 Mo1 N2 C1 -89.5(4) . .
N1 Mo1 N2 C1 -18.8(3) . .
S3 Mo1 N2 C1 177.9(3) . .
S1 Mo1 N2 C1 -54.1(4) . .
Fe3 Mo1 N2 C1 126.1(3) . .
Fe1 Mo1 N2 C1 64.8(4) . .
Fe2 Mo1 N2 C1 -168.5(3) . .
S2 Mo1 N2 C2 -178.7(3) . .
N3 Mo1 N2 C2 18.7(3) . .
N1 Mo1 N2 C2 89.4(3) . .
S3 Mo1 N2 C2 -73.9(3) . .
S1 Mo1 N2 C2 54.1(4) . .
Fe3 Mo1 N2 C2 -125.8(3) . .
Fe1 Mo1 N2 C2 173.0(2) . .
Fe2 Mo1 N2 C2 -60.3(4) . .
S2 Mo1 N2 C8 -53.6(5) . .
N3 Mo1 N2 C8 143.7(5) . .
N1 Mo1 N2 C8 -145.6(5) . .
S3 Mo1 N2 C8 51.2(5) . .
S1 Mo1 N2 C8 179.1(3) . .
Fe3 Mo1 N2 C8 -0.7(5) . .
Fe1 Mo1 N2 C8 -62.0(5) . .
Fe2 Mo1 N2 C8 64.7(5) . .
S2 Mo1 N3 C3 52.5(4) . .
N1 Mo1 N3 C3 18.8(3) . .
N2 Mo1 N3 C3 88.6(3) . .
S3 Mo1 N3 C3 -178.5(3) . .
S1 Mo1 N3 C3 -75.2(3) . .
Fe3 Mo1 N3 C3 169.3(2) . .
Fe1 Mo1 N3 C3 -65.4(4) . .
Fe2 Mo1 N3 C3 -127.0(3) . .
S2 Mo1 N3 C2 -54.6(4) . .
N1 Mo1 N3 C2 -88.4(3) . .
N2 Mo1 N3 C2 -18.5(3) . .
S3 Mo1 N3 C2 74.3(3) . .
S1 Mo1 N3 C2 177.7(3) . .
Fe3 Mo1 N3 C2 62.2(4) . .
Fe1 Mo1 N3 C2 -172.5(2) . .
Fe2 Mo1 N3 C2 125.8(3) . .
S2 Mo1 N3 C12 179.2(4) . .
N1 Mo1 N3 C12 145.4(6) . .
N2 Mo1 N3 C12 -144.7(6) . .
S3 Mo1 N3 C12 -51.9(6) . .
S1 Mo1 N3 C12 51.5(6) . .
Fe3 Mo1 N3 C12 -64.0(6) . .
Fe1 Mo1 N3 C12 61.3(7) . .
Fe2 Mo1 N3 C12 -0.4(6) . .
C3 N1 C1 N2 67.3(5) . .
C4 N1 C1 N2 -167.4(5) . .
Mo1 N1 C1 N2 -27.1(4) . .
C2 N2 C1 N1 -67.5(5) . .
C8 N2 C1 N1 167.9(5) . .
Mo1 N2 C1 N1 27.1(4) . .
C1 N2 C2 N3 68.0(5) . .
C8 N2 C2 N3 -166.8(4) . .
Mo1 N2 C2 N3 -26.7(4) . .
C3 N3 C2 N2 -67.1(5) . .
C12 N3 C2 N2 167.8(4) . .
Mo1 N3 C2 N2 26.8(4) . .
C1 N1 C3 N3 -67.6(5) . .
C4 N1 C3 N3 167.1(4) . .
Mo1 N1 C3 N3 27.3(4) . .
C2 N3 C3 N1 66.8(5) . .
C12 N3 C3 N1 -168.5(5) . .
Mo1 N3 C3 N1 -27.3(4) . .
C3 N1 C4 C6 -74.4(8) . .
C1 N1 C4 C6 162.4(7) . .
Mo1 N1 C4 C6 43.4(10) . .
C3 N1 C4 C7 51.3(8) . .
C1 N1 C4 C7 -71.8(8) . .
Mo1 N1 C4 C7 169.2(5) . .
C3 N1 C4 C5 167.5(5) . .
C1 N1 C4 C5 44.4(7) . .
Mo1 N1 C4 C5 -74.6(7) . .
C1 N2 C8 C9 -49.6(7) . .
C2 N2 C8 C9 -171.9(5) . .
Mo1 N2 C8 C9 70.0(6) . .
C1 N2 C8 C10 -169.1(6) . .
C2 N2 C8 C10 68.6(7) . .
Mo1 N2 C8 C10 -49.5(8) . .
C1 N2 C8 C11 69.8(6) . .
C2 N2 C8 C11 -52.4(6) . .
Mo1 N2 C8 C11 -170.5(4) . .
C3 N3 C12 C15 171.8(6) . .
C2 N3 C12 C15 -66.7(7) . .
Mo1 N3 C12 C15 52.5(9) . .
C3 N3 C12 C13 54.0(8) . .
C2 N3 C12 C13 175.6(7) . .
Mo1 N3 C12 C13 -65.2(9) . .
C3 N3 C12 C14 -68.2(8) . .
C2 N3 C12 C14 53.4(8) . .
Mo1 N3 C12 C14 172.5(5) . .
C21 O1 C19 C20 172.5(13) . .
Na1B O1 C19 C20 13(2) . .
C19 O1 C21 C22 156.1(14) . .
Na1B O1 C21 C22 -36.4(16) . .
